data_7151361
loop_
_publ_author_name
'Baldridge, Kim K.'
'Donovan-Merkert, Bernadette T.'
'O'Connor, Joseph M.'
'Lee, Linda I.'
'Closson, Adam'
'Fandrick, Daniel'
'Tran, Tuan'
'Bunker, Kevin D.'
'Fouzi, Mouffouk'
'Gantzel, Peter'

_publ_section_title
;
 Ring-strain effects on the oxidation potential of enediynes and
 enediyne complexes
;
_journal_issue 5
_journal_name_full 'Organic &amp;  Biomolecular Chemistry'
_journal_page_first 763
_journal_paper_doi 10.1039/b209285a
_journal_volume 1
_journal_year 2003
_chemical_formula_sum 'C18 H16 Fe'
_chemical_formula_weight 288.16
_chemical_name_systematic
; 
? 
;
_space_group_IT_number 2
_symmetry_cell_setting triclinic
_symmetry_space_group_name_Hall '-P 1'
_symmetry_space_group_name_H-M 'P -1'
_atom_sites_solution_hydrogens geom
_atom_sites_solution_primary direct
_atom_sites_solution_secondary difmap
_audit_creation_method SHELXL
_cell_angle_alpha 75.28(7)
_cell_angle_beta 80.66(7)
_cell_angle_gamma 76.67(5)
_cell_formula_units_Z 4
_cell_length_a 7.316(5)
_cell_length_b 11.656(8)
_cell_length_c 17.244(17)
_cell_measurement_temperature 190(2)
_cell_volume 1375(2)
_computing_cell_refinement 'Siemens XSCANS'
_computing_data_collection 'Siemens XSCANS'
_computing_data_reduction 'Siemens SHELXTL'
_computing_molecular_graphics 'Siemens SHELXTL'
_computing_publication_material 'Siemens SHELXTL'
_computing_structure_refinement 'SHELXL-93 (Sheldrick, 1993)'
_computing_structure_solution 'SHELXS-86 (Sheldrick, 1990)'
_diffrn_ambient_temperature 190(2)
_diffrn_measurement_device 'Siemens P4'
_diffrn_measurement_method '\w scans'
_diffrn_radiation_monochromator graphite
_diffrn_radiation_source 'fine-focus sealed tube'
_diffrn_radiation_type MoK\a
_diffrn_radiation_wavelength 0.71073
_diffrn_reflns_av_R_equivalents 0.0543
_diffrn_reflns_av_sigmaI/netI 0.0577
_diffrn_reflns_limit_h_max 7
_diffrn_reflns_limit_h_min -7
_diffrn_reflns_limit_k_max 12
_diffrn_reflns_limit_k_min -12
_diffrn_reflns_limit_l_max 18
_diffrn_reflns_limit_l_min -12
_diffrn_reflns_number 3740
_diffrn_reflns_theta_max 22.51
_diffrn_reflns_theta_min 1.84
_diffrn_standards_interval_count 50
_diffrn_standards_number 0
_exptl_absorpt_coefficient_mu 1.078
_exptl_absorpt_correction_type none
_exptl_crystal_density_diffrn 1.392
_exptl_crystal_F_000 600
_exptl_crystal_size_max 0.60
_exptl_crystal_size_mid 0.50
_exptl_crystal_size_min 0.45
_refine_diff_density_max 1.103
_refine_diff_density_min -0.700
_refine_diff_density_rms 0.093
_refine_ls_extinction_method none
_refine_ls_goodness_of_fit_all 1.043
_refine_ls_goodness_of_fit_obs 1.069
_refine_ls_matrix_type full
_refine_ls_number_parameters 339
_refine_ls_number_reflns 3557
_refine_ls_number_restraints 0
_refine_ls_restrained_S_all 1.060
_refine_ls_restrained_S_obs 1.069
_refine_ls_R_factor_all 0.0806
_refine_ls_R_factor_obs 0.0611
_refine_ls_shift/esd_max 0.024
_refine_ls_shift/esd_mean 0.002
_refine_ls_structure_factor_coef Fsqd
_refine_ls_weighting_details 'w=1/[\s^2^(Fo^2^)+(0.1062P)^2^+0.9114P] where P=(Fo^2^+2Fc^2^)/3'
_refine_ls_weighting_scheme calc
_refine_ls_wR_factor_all 0.1733
_refine_ls_wR_factor_obs 0.1522
_reflns_number_observed 2760
_reflns_number_total 3558
_reflns_observed_criterion >2sigma(I)
_cod_data_source_file b209285a.txt
_cod_data_source_block bi
_cod_depositor_comments
;
The following automatic conversions were performed:
'_symmetry_cell_setting' value 'Triclinic' changed to 'triclinic'
according to '/home/saulius/struct/CIF-dictionaries/cif_core.dic'
dictionary named 'cif_core.dic' version 2.4.1 from 2010-06-29.

Automatic conversion script
Id: cif_fix_enum 1527 2010-12-29 10:47:43Z saulius 

The following automatic conversions were performed:

'_refine_ls_weighting_scheme' value 'calc
w=1/[\s^2^(Fo^2^)+(0.1062P)^2^+0.9114P] where P=(Fo^2^+2Fc^2^)/3' was
changed to 'calc'. New tag '_refine_ls_weighting_details' was
created. The value of the new tag was set to
'w=1/[\s^2^(Fo^2^)+(0.1062P)^2^+0.9114P] where P=(Fo^2^+2Fc^2^)/3'.

Automatic conversion script
Id: cif_fix_values 3143 2015-03-26 13:38:13Z robertas 
;
_cod_original_cell_volume 1375.4(19)
_cod_original_sg_symbol_H-M P-1
_cod_database_code 7151361

loop_
_symmetry_equiv_pos_as_xyz
'x, y, z'
'-x, -y, -z'

loop_
_atom_site_aniso_label
_atom_site_aniso_U_11
_atom_site_aniso_U_22
_atom_site_aniso_U_33
_atom_site_aniso_U_23
_atom_site_aniso_U_13
_atom_site_aniso_U_12
Fe1 0.0388(5) 0.0367(5) 0.0264(5) -0.0036(4) -0.0045(4) -0.0131(4)
C1 0.049(4) 0.036(3) 0.030(3) -0.006(2) -0.013(3) -0.014(3)
C2 0.074(5) 0.051(4) 0.035(3) -0.009(3) -0.014(3) -0.032(4)
C3 0.053(4) 0.076(5) 0.050(4) 0.002(4) -0.017(3) -0.037(4)
C4 0.044(4) 0.075(5) 0.055(4) -0.001(4) -0.019(3) -0.015(4)
C5 0.035(3) 0.061(4) 0.030(3) 0.001(3) -0.012(3) -0.012(3)
C6 0.044(4) 0.048(4) 0.037(3) -0.001(3) -0.013(3) -0.002(3)
C7 0.054(4) 0.039(3) 0.035(3) 0.007(3) -0.020(3) 0.001(3)
C8 0.068(4) 0.038(3) 0.035(3) 0.007(3) -0.021(3) -0.019(3)
C9 0.063(4) 0.056(4) 0.030(3) -0.005(3) -0.009(3) -0.029(3)
C10 0.057(4) 0.055(4) 0.035(3) -0.011(3) -0.001(3) -0.023(3)
C11 0.053(4) 0.048(4) 0.035(3) -0.011(3) 0.005(3) -0.012(3)
C12 0.059(4) 0.030(3) 0.032(3) -0.008(3) -0.006(3) -0.004(3)
C13 0.064(4) 0.031(3) 0.024(3) -0.007(2) -0.010(3) -0.014(3)
C1A 0.086(9) 0.037(7) 0.026(7) -0.011(5) 0.003(6) -0.014(6)
C2A 0.062(11) 0.046(7) 0.049(6) -0.018(6) -0.005(6) -0.024(6)
C3A 0.051(7) 0.064(9) 0.033(6) 0.005(6) -0.019(5) -0.037(7)
C4A 0.038(9) 0.068(8) 0.038(7) -0.019(6) -0.010(6) -0.005(6)
C5A 0.052(9) 0.051(8) 0.025(5) -0.002(5) -0.006(5) -0.016(8)
Fe2 0.0335(5) 0.0299(5) 0.0327(5) 0.0012(4) -0.0073(4) -0.0079(4)
C1B 0.044(4) 0.026(3) 0.034(3) 0.000(2) -0.008(3) -0.015(3)
C2B 0.056(4) 0.037(3) 0.043(4) -0.007(3) -0.016(3) -0.019(3)
C3B 0.045(4) 0.057(4) 0.048(4) 0.007(3) -0.019(3) -0.024(3)
C4B 0.031(3) 0.051(4) 0.057(4) 0.007(3) -0.003(3) -0.008(3)
C5B 0.037(3) 0.040(3) 0.032(3) 0.001(3) 0.002(3) -0.015(3)
C6B 0.043(4) 0.041(3) 0.040(4) -0.007(3) 0.007(3) -0.010(3)
C7B 0.046(4) 0.041(3) 0.032(3) -0.011(3) 0.005(3) -0.008(3)
C8B 0.067(4) 0.053(4) 0.022(3) -0.009(3) -0.005(3) -0.027(3)
C9B 0.063(4) 0.045(4) 0.032(3) 0.002(3) -0.018(3) -0.029(3)
C10B 0.049(4) 0.051(4) 0.036(3) -0.010(3) -0.009(3) -0.019(3)
C11B 0.043(4) 0.039(3) 0.035(3) -0.004(3) -0.010(3) -0.005(3)
C12B 0.039(3) 0.030(3) 0.026(3) -0.005(2) 0.000(3) -0.007(3)
C13B 0.048(4) 0.029(3) 0.024(3) -0.008(2) -0.005(3) -0.010(3)
C1D 0.050(6) 0.018(5) 0.060(8) -0.008(5) -0.020(6) -0.003(4)
C2D 0.038(7) 0.031(6) 0.055(6) -0.013(5) -0.017(5) -0.007(5)
C3D 0.038(6) 0.039(5) 0.063(10) -0.004(5) -0.005(6) -0.017(5)
C4D 0.054(10) 0.040(6) 0.042(6) 0.002(5) 0.010(6) -0.020(6)
C5D 0.077(8) 0.021(5) 0.034(6) 0.009(5) -0.008(6) -0.011(6)

loop_
_atom_site_label
_atom_site_type_symbol
_atom_site_fract_x
_atom_site_fract_y
_atom_site_fract_z
_atom_site_U_iso_or_equiv
_atom_site_thermal_displace_type
_atom_site_occupancy
_atom_site_calc_flag
_atom_site_refinement_flags
_atom_site_disorder_group
Fe1 Fe 0.23882(12) 0.73093(7) 0.03385(5) 0.0336(3) Uani 1 d . .
C1 C 0.3140(9) 0.6949(5) -0.0777(3) 0.0365(14) Uani 1 d . .
C2 C 0.2264(10) 0.6016(6) -0.0249(4) 0.049(2) Uani 1 d . .
H2A H 0.2815(10) 0.5170(6) -0.0113(4) 0.059 Uiso 1 d R .
C3 C 0.0413(10) 0.6587(7) 0.0026(4) 0.057(2) Uani 1 d . .
H3A H -0.0500(10) 0.6179(7) 0.0387(4) 0.069 Uiso 1 d R .
C4 C 0.0146(10) 0.7841(7) -0.0315(4) 0.059(2) Uani 1 d . .
H4A H -0.0971(10) 0.8436(7) -0.0228(4) 0.070 Uiso 1 d R .
C5 C 0.1839(8) 0.8083(6) -0.0814(3) 0.042(2) Uani 1 d . .
C6 C 0.2369(9) 0.9183(6) -0.1283(4) 0.045(2) Uani 1 d . .
C7 C 0.3215(9) 0.9908(6) -0.1720(4) 0.045(2) Uani 1 d . .
C8 C 0.4454(10) 1.0636(5) -0.2307(4) 0.046(2) Uani 1 d . .
H8A H 0.4967(10) 1.1119(5) -0.2029(4) 0.056 Uiso 1 calc R .
H8B H 0.3710(10) 1.1203(5) -0.2729(4) 0.056 Uiso 1 calc R .
C9 C 0.6086(10) 0.9807(6) -0.2698(4) 0.047(2) Uani 1 d . .
H9A H 0.5562(10) 0.9228(6) -0.2886(4) 0.057 Uiso 1 calc R .
H9B H 0.6701(10) 1.0306(6) -0.3178(4) 0.057 Uiso 1 calc R .
C10 C 0.7584(10) 0.9097(6) -0.2140(4) 0.047(2) Uani 1 d . .
H10A H 0.7170(10) 0.9270(6) -0.1599(4) 0.057 Uiso 1 calc R .
H10B H 0.8775(10) 0.9393(6) -0.2345(4) 0.057 Uiso 1 calc R .
C11 C 0.7994(9) 0.7726(6) -0.2052(4) 0.046(2) Uani 1 d . .
H11A H 0.8252(9) 0.7542(6) -0.2594(4) 0.056 Uiso 1 calc R .
H11B H 0.9134(9) 0.7357(6) -0.1769(4) 0.056 Uiso 1 calc R .
C12 C 0.6397(10) 0.7202(5) -0.1601(4) 0.0408(15) Uani 1 d . .
C13 C 0.5004(10) 0.6919(5) -0.1202(3) 0.0381(14) Uani 1 d . .
C1A C 0.1932(11) 0.8237(14) 0.1251(9) 0.050(3) Uani 0.64(4) d PG 1
H1E H 0.0803(17) 0.8796(24) 0.1379(16) 0.060 Uiso 0.64(4) d PG 1
C2A C 0.3514(22) 0.8533(7) 0.0702(7) 0.049(4) Uani 0.64(4) d PG 1
H2E H 0.3642(41) 0.9327(12) 0.0394(11) 0.058 Uiso 0.64(4) d PG 1
C3A C 0.4873(10) 0.7447(17) 0.0688(7) 0.047(3) Uani 0.64(4) d PG 1
H3E H 0.6081(13) 0.7379(30) 0.0370(12) 0.056 Uiso 0.64(4) d PG 1
C4A C 0.4131(29) 0.6481(6) 0.1230(9) 0.047(4) Uani 0.64(4) d PG 1
H4E H 0.4750(45) 0.5645(8) 0.1341(15) 0.056 Uiso 0.64(4) d PG 1
C5A C 0.2313(28) 0.6969(16) 0.1577(4) 0.043(4) Uani 0.64(4) d PG 1
H5E H 0.1488(43) 0.6521(27) 0.1964(6) 0.051 Uiso 0.64(4) d PG 1
C1C C 0.3346(47) 0.6501(12) 0.1400(13) 0.040 Uiso 0.36(4) d PG 2
H1C H 0.3514(75) 0.5653(14) 0.1650(21) 0.040 Uiso 0.36(4) d PG 2
C2C C 0.4716(24) 0.7090(24) 0.0868(16) 0.040 Uiso 0.36(4) d PG 2
H2C H 0.5973(29) 0.6710(41) 0.0695(26) 0.040 Uiso 0.36(4) d PG 2
C3C C 0.3899(38) 0.8339(20) 0.0637(12) 0.040 Uiso 0.36(4) d PG 2
H3C H 0.4507(63) 0.8952(33) 0.0281(19) 0.040 Uiso 0.36(4) d PG 2
C4C C 0.2025(31) 0.8522(17) 0.1027(16) 0.040 Uiso 0.36(4) d PG 2
H4C H 0.1143(50) 0.9280(25) 0.0980(27) 0.040 Uiso 0.36(4) d PG 2
C5C C 0.1683(31) 0.7386(28) 0.1499(12) 0.040 Uiso 0.36(4) d PG 2
H5C H 0.0530(44) 0.7242(46) 0.1827(20) 0.040 Uiso 0.36(4) d PG 2
Fe2 Fe 0.27651(11) 0.57425(7) 0.65355(5) 0.0329(3) Uani 1 d . .
C1B C 0.2171(8) 0.7569(5) 0.6100(3) 0.0344(13) Uani 1 d . .
C2B C 0.3116(9) 0.7294(5) 0.6803(4) 0.0429(15) Uani 1 d . .
H2B H 0.2669(9) 0.7614(5) 0.7276(4) 0.051 Uiso 1 d R .
C3B C 0.4893(9) 0.6524(6) 0.6660(4) 0.050(2) Uani 1 d . .
H3B H 0.5817(9) 0.6199(6) 0.7036(4) 0.060 Uiso 1 d R .
C4B C 0.5082(9) 0.6317(6) 0.5872(4) 0.050(2) Uani 1 d . .
H4B H 0.6142(9) 0.5833(6) 0.5621(4) 0.060 Uiso 1 d R .
C5B C 0.3417(8) 0.6962(5) 0.5510(3) 0.0373(14) Uani 1 d . .
C6B C 0.2807(9) 0.7094(6) 0.4738(4) 0.0426(15) Uani 1 d . .
C7B C 0.1916(9) 0.7415(5) 0.4172(4) 0.0401(14) Uani 1 d . .
C8B C 0.0698(9) 0.7938(6) 0.3513(3) 0.045(2) Uani 1 d . .
H8C H 0.0133(9) 0.7302(6) 0.3414(3) 0.054 Uiso 1 calc R .
H8D H 0.1466(9) 0.8261(6) 0.3011(3) 0.054 Uiso 1 calc R .
C9B C -0.0878(9) 0.8961(6) 0.3740(4) 0.044(2) Uani 1 d . .
H9C H -0.1491(9) 0.9418(6) 0.3252(4) 0.053 Uiso 1 calc R .
H9D H -0.0297(9) 0.9524(6) 0.3919(4) 0.053 Uiso 1 calc R .
C10B C -0.2412(9) 0.8540(6) 0.4409(3) 0.0433(15) Uani 1 d . .
H10C H -0.2071(9) 0.7650(6) 0.4599(3) 0.052 Uiso 1 calc R .
H10D H -0.3626(9) 0.8729(6) 0.4175(3) 0.052 Uiso 1 calc R .
C11B C -0.2696(9) 0.9127(5) 0.5145(3) 0.0397(14) Uani 1 d . .
H11C H -0.2882(9) 1.0018(5) 0.4956(3) 0.048 Uiso 1 calc R .
H11D H -0.3841(9) 0.8932(5) 0.5500(3) 0.048 Uiso 1 calc R .
C12B C -0.1058(8) 0.8683(5) 0.5597(3) 0.0326(13) Uani 1 d . .
C13B C 0.0329(9) 0.8236(5) 0.5919(3) 0.0327(13) Uani 1 d . .
C1D C 0.3010(10) 0.3941(8) 0.6515(7) 0.042(3) Uani 0.66(3) d PG 1
H1D H 0.4055(16) 0.3450(13) 0.6261(13) 0.050 Uiso 0.66(3) d PG 1
C2D C 0.1386(17) 0.4655(9) 0.6152(5) 0.039(3) Uani 0.66(3) d PG 1
H2D H 0.1141(33) 0.4732(16) 0.5608(6) 0.047 Uiso 0.66(3) d PG 1
C3D C 0.0188(8) 0.5237(6) 0.6732(11) 0.046(4) Uani 0.66(3) d PG 1
H3D H -0.1008(10) 0.5775(10) 0.6651(18) 0.055 Uiso 0.66(3) d PG 1
C4D C 0.1071(25) 0.4881(9) 0.7455(6) 0.048(4) Uani 0.66(3) d PG 1
H4D H 0.0577(40) 0.5137(16) 0.7948(9) 0.057 Uiso 0.66(3) d PG 1
C5D C 0.2815(22) 0.4081(8) 0.7320(6) 0.047(3) Uani 0.66(3) d PG 1
H5D H 0.3706(34) 0.3701(12) 0.7706(11) 0.056 Uiso 0.66(3) d PG 1
C1E C 0.0422(24) 0.5180(15) 0.7102(16) 0.040 Uiso 0.34(3) d PG 2
H1E' H -0.0737(33) 0.5673(24) 0.7278(27) 0.040 Uiso 0.34(3) d PG 2
C2E C 0.1947(38) 0.4599(21) 0.7569(8) 0.040 Uiso 0.34(3) d PG 2
H2E' H 0.2000(63) 0.4630(35) 0.8115(9) 0.040 Uiso 0.34(3) d PG 2
C3E C 0.3381(22) 0.3964(18) 0.7085(15) 0.040 Uiso 0.34(3) d PG 2
H3E' H 0.4573(29) 0.3490(28) 0.7247(25) 0.040 Uiso 0.34(3) d PG 2
C4E C 0.2741(35) 0.4152(21) 0.6319(11) 0.040 Uiso 0.34(3) d PG 2
H4E' H 0.3425(56) 0.3827(33) 0.5872(17) 0.040 Uiso 0.34(3) d PG 2
C5E C 0.0914(33) 0.4903(21) 0.6329(12) 0.040 Uiso 0.34(3) d PG 2
H5E' H 0.0145(52) 0.5176(33) 0.5892(18) 0.040 Uiso 0.34(3) d PG 2

loop_
_atom_type_symbol
_atom_type_description
_atom_type_scat_dispersion_real
_atom_type_scat_dispersion_imag
_atom_type_scat_source
C C 0.0033 0.0016 'International Tables Vol C Tables 4.2.6.8 and 6.1.1.4'
H H 0.0000 0.0000 'International Tables Vol C Tables 4.2.6.8 and 6.1.1.4'
Fe Fe 0.3463 0.8444 'International Tables Vol C Tables 4.2.6.8 and 6.1.1.4'

loop_
_geom_angle_atom_site_label_1
_geom_angle_atom_site_label_2
_geom_angle_atom_site_label_3
_geom_angle
_geom_angle_site_symmetry_1
_geom_angle_site_symmetry_3
_geom_angle_publ_flag
C1C Fe1 C2C 41.7(4) . . ?
C1C Fe1 C5C 41.6(3) . . ?
C2C Fe1 C5C 70.1(4) . . ?
C1C Fe1 C3C 70.1(5) . . ?
C2C Fe1 C3C 41.5(4) . . ?
C5C Fe1 C3C 69.9(5) . . ?
C1C Fe1 C4C 70.0(4) . . ?
C2C Fe1 C4C 69.9(5) . . ?
C5C Fe1 C4C 41.4(3) . . ?
C3C Fe1 C4C 41.3(4) . . ?
C1C Fe1 C5 171.1(10) . . ?
C2C Fe1 C5 130.4(8) . . ?
C5C Fe1 C5 145.8(10) . . ?
C3C Fe1 C5 106.4(5) . . ?
C4C Fe1 C5 113.1(7) . . ?
C1C Fe1 C4 147.2(10) . . ?
C2C Fe1 C4 169.0(9) . . ?
C5C Fe1 C4 113.3(8) . . ?
C3C Fe1 C4 128.6(8) . . ?
C4C Fe1 C4 105.4(6) . . ?
C5 Fe1 C4 41.3(3) . . ?
C1C Fe1 C3 116.1(7) . . ?
C2C Fe1 C3 149.8(8) . . ?
C5C Fe1 C3 107.2(5) . . ?
C3C Fe1 C3 167.8(9) . . ?
C4C Fe1 C3 128.9(7) . . ?
C5 Fe1 C3 69.0(3) . . ?
C4 Fe1 C3 40.6(3) . . ?
C1C Fe1 C1 132.1(8) . . ?
C2C Fe1 C1 109.1(6) . . ?
C5C Fe1 C1 171.1(9) . . ?
C3C Fe1 C1 115.8(6) . . ?
C4C Fe1 C1 147.3(8) . . ?
C5 Fe1 C1 41.3(3) . . ?
C4 Fe1 C1 69.1(3) . . ?
C3 Fe1 C1 68.7(3) . . ?
C1C Fe1 C2 109.0(5) . . ?
C2C Fe1 C2 117.1(6) . . ?
C5C Fe1 C2 130.7(7) . . ?
C3C Fe1 C2 149.5(8) . . ?
C4C Fe1 C2 168.9(8) . . ?
C5 Fe1 C2 69.7(3) . . ?
C4 Fe1 C2 69.2(3) . . ?
C3 Fe1 C2 41.0(3) . . ?
C1 Fe1 C2 41.1(2) . . ?
C5 Fe1 C4A 154.2(7) . . ?
C4 Fe1 C4A 163.2(6) . . ?
C3 Fe1 C4A 125.9(5) . . ?
C1 Fe1 C4A 119.3(5) . . ?
C2 Fe1 C4A 106.8(3) . . ?
C5 Fe1 C3A 118.5(5) . . ?
C4 Fe1 C3A 155.7(6) . . ?
C3 Fe1 C3A 160.6(5) . . ?
C1 Fe1 C3A 104.4(3) . . ?
C2 Fe1 C3A 122.1(4) . . ?
C4A Fe1 C3A 40.4(2) . . ?
C2 C1 C5 108.5(6) . . ?
C2 C1 C13 131.7(6) . . ?
C5 C1 C13 119.7(5) . . ?
C2 C1 Fe1 69.8(3) . . ?
C5 C1 Fe1 69.0(3) . . ?
C13 C1 Fe1 124.2(4) . . ?
C3 C2 C1 106.8(6) . . ?
C3 C2 Fe1 69.1(4) . . ?
C1 C2 Fe1 69.1(3) . . ?
C4 C3 C2 109.3(6) . . ?
C4 C3 Fe1 69.6(4) . . ?
C2 C3 Fe1 69.9(4) . . ?
C3 C4 C5 108.1(7) . . ?
C3 C4 Fe1 69.8(4) . . ?
C5 C4 Fe1 69.2(3) . . ?
C4 C5 C6 132.1(6) . . ?
C4 C5 C1 107.3(6) . . ?
C6 C5 C1 120.5(6) . . ?
C4 C5 Fe1 69.5(4) . . ?
C6 C5 Fe1 125.0(4) . . ?
C1 C5 Fe1 69.6(3) . . ?
C7 C6 C5 163.7(7) . . ?
C6 C7 C8 170.8(7) . . ?
C7 C8 C9 110.2(5) . . ?
C10 C9 C8 114.2(5) . . ?
C9 C10 C11 115.0(5) . . ?
C12 C11 C10 111.0(5) . . ?
C13 C12 C11 171.1(6) . . ?
C12 C13 C1 163.5(6) . . ?
C5A C1A C2A 108.0 . . ?
C5A C1A Fe1 69.7(3) . . ?
C2A C1A Fe1 69.8(3) . . ?
C3A C2A C1A 108.0 . . ?
C3A C2A Fe1 69.6(3) . . ?
C1A C2A Fe1 70.1(3) . . ?
C2A C3A C4A 108.0 . . ?
C2A C3A Fe1 70.2(3) . . ?
C4A C3A Fe1 69.8(3) . . ?
C5A C4A C3A 108.0 . . ?
C5A C4A Fe1 70.1(3) . . ?
C3A C4A Fe1 69.8(4) . . ?
C4A C5A C1A 108.0 . . ?
C4A C5A Fe1 69.6(3) . . ?
C1A C5A Fe1 70.1(4) . . ?
C5C C1C C2C 108.0 . . ?
C5C C1C Fe1 69.6(7) . . ?
C2C C1C Fe1 69.3(8) . . ?
C1C C2C C3C 108.0 . . ?
C1C C2C Fe1 69.0(8) . . ?
C3C C2C Fe1 69.8(8) . . ?
C4C C3C C2C 108.0 . . ?
C4C C3C Fe1 69.5(7) . . ?
C2C C3C Fe1 68.7(7) . . ?
C3C C4C C5C 108.0 . . ?
C3C C4C Fe1 69.2(8) . . ?
C5C C4C Fe1 68.9(8) . . ?
C1C C5C C4C 108.0 . . ?
C1C C5C Fe1 68.8(7) . . ?
C4C C5C Fe1 69.7(8) . . ?
C5E Fe2 C4E 42.1(4) . . ?
C5E Fe2 C1E 42.0(4) . . ?
C4E Fe2 C1E 70.5(5) . . ?
C5E Fe2 C3E 70.3(5) . . ?
C4E Fe2 C3E 41.4(4) . . ?
C1E Fe2 C3E 69.7(4) . . ?
C5E Fe2 C2E 70.2(4) . . ?
C4E Fe2 C2E 69.8(4) . . ?
C1E Fe2 C2E 41.3(3) . . ?
C3E Fe2 C2E 41.0(3) . . ?
C5E Fe2 C4B 133.7(8) . . ?
C4E Fe2 C4B 107.2(6) . . ?
C1E Fe2 C4B 175.4(9) . . ?
C3E Fe2 C4B 111.5(6) . . ?
C2E Fe2 C4B 142.3(8) . . ?
C5E Fe2 C5B 108.8(5) . . ?
C4E Fe2 C5B 112.1(6) . . ?
C1E Fe2 C5B 135.6(8) . . ?
C3E Fe2 C5B 142.5(7) . . ?
C2E Fe2 C5B 176.2(8) . . ?
C4B Fe2 C5B 40.9(2) . . ?
C5E Fe2 C1B 113.7(6) . . ?
C4E Fe2 C1B 144.7(7) . . ?
C1E Fe2 C1B 109.7(5) . . ?
C3E Fe2 C1B 173.8(8) . . ?
C2E Fe2 C1B 134.7(7) . . ?
C4B Fe2 C1B 69.6(3) . . ?
C5B Fe2 C1B 42.1(2) . . ?
C5E Fe2 C3B 173.7(8) . . ?
C4E Fe2 C3B 132.7(8) . . ?
C1E Fe2 C3B 143.7(8) . . ?
C3E Fe2 C3B 107.9(6) . . ?
C2E Fe2 C3B 112.7(6) . . ?
C4B Fe2 C3B 40.7(3) . . ?
C5B Fe2 C3B 68.7(3) . . ?
C1B Fe2 C3B 68.7(3) . . ?
C4B Fe2 C4D 161.4(6) . . ?
C5B Fe2 C4D 157.2(6) . . ?
C1B Fe2 C4D 122.0(4) . . ?
C3B Fe2 C4D 126.0(5) . . ?
C4B Fe2 C3D 156.4(6) . . ?
C5B Fe2 C3D 119.6(5) . . ?
C1B Fe2 C3D 104.6(3) . . ?
C3B Fe2 C3D 160.1(5) . . ?
C4D Fe2 C3D 40.53(14) . . ?
C5E Fe2 C2B 144.7(8) . . ?
C4E Fe2 C2B 172.9(8) . . ?
C1E Fe2 C2B 113.7(6) . . ?
C3E Fe2 C2B 133.5(7) . . ?
C2E Fe2 C2B 109.3(5) . . ?
C4B Fe2 C2B 69.0(3) . . ?
C5B Fe2 C2B 69.3(3) . . ?
C1B Fe2 C2B 40.7(2) . . ?
C3B Fe2 C2B 40.7(3) . . ?
C4D Fe2 C2B 109.4(3) . . ?
C3D Fe2 C2B 122.3(4) . . ?
C2B C1B C13B 132.3(6) . . ?
C2B C1B C5B 107.5(5) . . ?
C13B C1B C5B 120.1(5) . . ?
C2B C1B Fe2 70.4(3) . . ?
C13B C1B Fe2 123.4(4) . . ?
C5B C1B Fe2 68.8(3) . . ?
C1B C2B C3B 107.8(6) . . ?
C1B C2B Fe2 69.0(3) . . ?
C3B C2B Fe2 69.1(4) . . ?
C4B C3B C2B 109.2(6) . . ?
C4B C3B Fe2 69.4(4) . . ?
C2B C3B Fe2 70.3(3) . . ?
C3B C4B C5B 108.0(6) . . ?
C3B C4B Fe2 69.9(4) . . ?
C5B C4B Fe2 69.5(3) . . ?
C4B C5B C6B 133.4(6) . . ?
C4B C5B C1B 107.5(5) . . ?
C6B C5B C1B 119.1(5) . . ?
C4B C5B Fe2 69.5(3) . . ?
C6B C5B Fe2 125.9(4) . . ?
C1B C5B Fe2 69.1(3) . . ?
C7B C6B C5B 162.7(7) . . ?
C6B C7B C8B 173.0(6) . . ?
C7B C8B C9B 110.0(5) . . ?
C8B C9B C10B 114.9(5) . . ?
C9B C10B C11B 114.1(5) . . ?
C12B C11B C10B 110.4(5) . . ?
C13B C12B C11B 173.4(6) . . ?
C12B C13B C1B 163.4(6) . . ?
C5D C1D C2D 108.0 . . ?
C5D C1D Fe2 69.3(3) . . ?
C2D C1D Fe2 69.9(3) . . ?
C3D C2D C1D 108.0 . . ?
C3D C2D Fe2 69.2(3) . . ?
C1D C2D Fe2 70.0(3) . . ?
C4D C3D C2D 108.0 . . ?
C4D C3D Fe2 69.4(3) . . ?
C2D C3D Fe2 70.6(3) . . ?
C5D C4D C3D 108.0 . . ?
C5D C4D Fe2 70.2(3) . . ?
C3D C4D Fe2 70.1(3) . . ?
C1D C5D C4D 108.0 . . ?
C1D C5D Fe2 70.5(3) . . ?
C4D C5D Fe2 69.3(3) . . ?
C5E C1E C2E 108.0 . . ?
C5E C1E Fe2 67.9(8) . . ?
C2E C1E Fe2 70.8(7) . . ?
C3E C2E C1E 108.0 . . ?
C3E C2E Fe2 69.4(8) . . ?
C1E C2E Fe2 67.9(7) . . ?
C2E C3E C4E 108.0 . . ?
C2E C3E Fe2 69.7(7) . . ?
C4E C3E Fe2 67.8(8) . . ?
C5E C4E C3E 108.0 . . ?
C5E C4E Fe2 68.1(7) . . ?
C3E C4E Fe2 70.8(7) . . ?
C4E C5E C1E 108.0 . . ?
C4E C5E Fe2 69.8(8) . . ?
C1E C5E Fe2 70.0(7) . . ?

loop_
_geom_bond_atom_site_label_1
_geom_bond_atom_site_label_2
_geom_bond_distance
_geom_bond_site_symmetry_2
_geom_bond_publ_flag
Fe1 C1C 1.99(2) . ?
Fe1 C2C 2.00(2) . ?
Fe1 C5C 2.00(2) . ?
Fe1 C3C 2.01(2) . ?
Fe1 C4C 2.01(2) . ?
Fe1 C5 2.026(6) . ?
Fe1 C4 2.030(7) . ?
Fe1 C3 2.033(7) . ?
Fe1 C1 2.034(6) . ?
Fe1 C2 2.044(6) . ?
Fe1 C4A 2.058(8) . ?
Fe1 C3A 2.058(9) . ?
C1 C2 1.432(8) . ?
C1 C5 1.433(9) . ?
C1 C13 1.437(9) . ?
C2 C3 1.427(10) . ?
C3 C4 1.411(10) . ?
C4 C5 1.430(9) . ?
C5 C6 1.432(9) . ?
C6 C7 1.197(9) . ?
C7 C8 1.478(9) . ?
C8 C9 1.534(9) . ?
C9 C10 1.527(9) . ?
C10 C11 1.529(9) . ?
C11 C12 1.461(9) . ?
C12 C13 1.197(9) . ?
C1A C5A 1.42 . ?
C1A C2A 1.42 . ?
C2A C3A 1.42 . ?
C3A C4A 1.42 . ?
C4A C5A 1.42 . ?
C1C C5C 1.42 . ?
C1C C2C 1.42 . ?
C2C C3C 1.42 . ?
C3C C4C 1.42 . ?
C4C C5C 1.42 . ?
Fe2 C5E 1.97(2) . ?
Fe2 C4E 1.99(2) . ?
Fe2 C1E 1.99(2) . ?
Fe2 C3E 2.03(2) . ?
Fe2 C2E 2.03(2) . ?
Fe2 C4B 2.033(6) . ?
Fe2 C5B 2.033(6) . ?
Fe2 C1B 2.038(6) . ?
Fe2 C3B 2.040(6) . ?
Fe2 C4D 2.045(7) . ?
Fe2 C3D 2.054(8) . ?
Fe2 C2B 2.056(6) . ?
C1B C2B 1.422(8) . ?
C1B C13B 1.431(8) . ?
C1B C5B 1.461(8) . ?
C2B C3B 1.424(9) . ?
C3B C4B 1.418(10) . ?
C4B C5B 1.422(9) . ?
C5B C6B 1.433(9) . ?
C6B C7B 1.195(9) . ?
C7B C8B 1.477(9) . ?
C8B C9B 1.536(9) . ?
C9B C10B 1.541(8) . ?
C10B C11B 1.553(8) . ?
C11B C12B 1.457(8) . ?
C12B C13B 1.184(8) . ?
C1D C5D 1.42 . ?
C1D C2D 1.42 . ?
C2D C3D 1.42 . ?
C3D C4D 1.42 . ?
C4D C5D 1.42 . ?
C1E C5E 1.42 . ?
C1E C2E 1.42 . ?
C2E C3E 1.42 . ?
C3E C4E 1.42 . ?
C4E C5E 1.42 . ?
